data_4336489
loop_
_publ_author_name
'Yoichi Habata'
'Mari Ikeda'
'Ajay K. Sah'
'Kanae Noto'
'Shunsuke Kuwahara'

_publ_section_title
;
 Selective Retention of Methanol over Ethanol by a Cyclen-Based
 Cryptand/Copper(II) Complex
;
_journal_name_full 'Inorganic Chemistry'
_journal_page_first 11697
_journal_page_last 11699
_journal_paper_doi 10.1021/ic4021417
_journal_volume 52
_journal_year 2013
_chemical_formula_sum 'C26 H34 N4 O5'
_chemical_formula_weight 482.57
_chemical_name_systematic
; 
 ? 
;
_space_group_IT_number 9
_symmetry_cell_setting monoclinic
_symmetry_space_group_name_Hall 'C -2yc'
_symmetry_space_group_name_H-M 'C 1 c 1'
_atom_sites_solution_hydrogens geom
_atom_sites_solution_primary direct
_atom_sites_solution_secondary difmap
_audit_creation_method SHELXL-97
_cell_angle_alpha 90.00
_cell_angle_beta 118.076(2)
_cell_angle_gamma 90.00
_cell_formula_units_Z 16
_cell_length_a 39.522(4)
_cell_length_b 12.4506(11)
_cell_length_c 23.074(2)
_cell_measurement_reflns_used 4571
_cell_measurement_temperature 173
_cell_measurement_theta_max 22.06
_cell_measurement_theta_min 2.25
_cell_volume 10018.0(16)
_computing_cell_refinement 'Bruker SMART'
_computing_data_collection 'Bruker SMART'
_computing_data_reduction 'Bruker SAINT'
_computing_molecular_graphics 'Bruker SHELXTL'
_computing_publication_material 'Bruker SHELXTL'
_computing_structure_refinement 'SHELXL-97 (Sheldrick, 1997)'
_computing_structure_solution 'SHELXS-97 (Sheldrick, 1990)'
_diffrn_ambient_temperature 173
_diffrn_detector_area_resol_mean 8.366
_diffrn_measured_fraction_theta_full 0.998
_diffrn_measured_fraction_theta_max 0.998
_diffrn_measurement_device_type 'CCD area detector'
_diffrn_measurement_method 'phi and omega scans'
_diffrn_radiation_monochromator graphite
_diffrn_radiation_source 'fine-focus sealed tube'
_diffrn_radiation_type MoK\a
_diffrn_radiation_wavelength 0.71073
_diffrn_reflns_av_R_equivalents 0.0400
_diffrn_reflns_av_sigmaI/netI 0.0589
_diffrn_reflns_limit_h_max 44
_diffrn_reflns_limit_h_min -40
_diffrn_reflns_limit_k_max 13
_diffrn_reflns_limit_k_min -13
_diffrn_reflns_limit_l_max 25
_diffrn_reflns_limit_l_min -25
_diffrn_reflns_number 22561
_diffrn_reflns_theta_full 23.56
_diffrn_reflns_theta_max 23.56
_diffrn_reflns_theta_min 1.17
_exptl_absorpt_coefficient_mu 0.090
_exptl_absorpt_correction_T_max 0.9749
_exptl_absorpt_correction_T_min 0.9584
_exptl_absorpt_correction_type empirical
_exptl_absorpt_process_details 'SADABS; Sheldrick, 1996'
_exptl_crystal_density_diffrn 1.280
_exptl_crystal_description block
_exptl_crystal_F_000 4128
_exptl_crystal_size_max 0.48
_exptl_crystal_size_mid 0.31
_exptl_crystal_size_min 0.28
_refine_diff_density_max 0.958
_refine_diff_density_min -0.363
_refine_diff_density_rms 0.059
_refine_ls_abs_structure_details 'Flack H D (1983), Acta Cryst. A39, 876-881'
_refine_ls_extinction_method none
_refine_ls_goodness_of_fit_ref 1.021
_refine_ls_hydrogen_treatment mixed
_refine_ls_matrix_type full
_refine_ls_number_parameters 1289
_refine_ls_number_reflns 11395
_refine_ls_number_restraints 22
_refine_ls_restrained_S_all 1.025
_refine_ls_R_factor_all 0.0780
_refine_ls_R_factor_gt 0.0611
_refine_ls_shift/su_max 0.001
_refine_ls_shift/su_mean 0.000
_refine_ls_structure_factor_coef Fsqd
_refine_ls_weighting_details 'calc w=1/[\s^2^(Fo^2^)+(0.0968P)^2^+11.2366P] where P=(Fo^2^+2Fc^2^)/3'
_refine_ls_weighting_scheme calc
_refine_ls_wR_factor_gt 0.1537
_refine_ls_wR_factor_ref 0.1687
_reflns_number_gt 9301
_reflns_number_total 11395
_reflns_threshold_expression >2sigma(I)
_cod_data_source_file ic4021417_si_002_1.cif
_cod_data_source_block 3
_cod_database_code 4336489

loop_
_symmetry_equiv_pos_as_xyz
'x, y, z'
'x, -y, z+1/2'
'x+1/2, y+1/2, z'
'x+1/2, -y+1/2, z+1/2'

loop_
_atom_site_label
_atom_site_type_symbol
_atom_site_fract_x
_atom_site_fract_y
_atom_site_fract_z
_atom_site_U_iso_or_equiv
_atom_site_adp_type
_atom_site_occupancy
_atom_site_symmetry_multiplicity
_atom_site_calc_flag
_atom_site_refinement_flags
C1 C 0.39873(15) 0.5075(4) 0.9624(2) 0.0250(12) Uani 1 1 d .
H1A H 0.3884 0.4344 0.9607 0.030 Uiso 1 1 calc R
H1B H 0.3767 0.5559 0.9376 0.030 Uiso 1 1 calc R
C2 C 0.41921(15) 0.5440(4) 1.0336(2) 0.0234(12) Uani 1 1 d .
C3 C 0.46769(16) 0.6603(4) 1.1141(2) 0.0301(12) Uani 1 1 d .
H3A H 0.4501 0.6805 1.1319 0.036 Uiso 1 1 calc R
H3B H 0.4817 0.7257 1.1133 0.036 Uiso 1 1 calc R
C4 C 0.49588(17) 0.5783(4) 1.1585(3) 0.0322(13) Uani 1 1 d .
H4A H 0.5096 0.6075 1.2036 0.039 Uiso 1 1 calc R
H4B H 0.4819 0.5132 1.1597 0.039 Uiso 1 1 calc R
C5 C 0.53426(17) 0.4361(5) 1.1462(3) 0.0406(15) Uani 1 1 d .
H5A H 0.5437 0.4183 1.1932 0.049 Uiso 1 1 calc R
H5B H 0.5555 0.4231 1.1357 0.049 Uiso 1 1 calc R
C6 C 0.50067(17) 0.3614(4) 1.1041(3) 0.0352(13) Uani 1 1 d .
H6A H 0.5102 0.2872 1.1062 0.042 Uiso 1 1 calc R
H6B H 0.4819 0.3610 1.1210 0.042 Uiso 1 1 calc R
C7 C 0.45564(16) 0.3405(4) 0.9884(2) 0.0256(12) Uani 1 1 d .
C8 C 0.43322(16) 0.3938(4) 0.9232(2) 0.0256(12) Uani 1 1 d .
H8A H 0.4486 0.3935 0.8995 0.031 Uiso 1 1 calc R
H8B H 0.4096 0.3520 0.8968 0.031 Uiso 1 1 calc R
C9 C 0.40155(15) 0.5541(4) 0.8633(2) 0.0216(11) Uani 1 1 d .
H9A H 0.3921 0.6254 0.8682 0.026 Uiso 1 1 calc R
H9B H 0.3788 0.5089 0.8368 0.026 Uiso 1 1 calc R
C10 C 0.42370(15) 0.5684(4) 0.8257(2) 0.0230(11) Uani 1 1 d .
C11 C 0.44994(16) 0.6523(4) 0.8422(2) 0.0260(12) Uani 1 1 d .
H11 H 0.4563 0.6944 0.8803 0.031 Uiso 1 1 calc R
C12 C 0.46662(17) 0.6735(4) 0.8022(2) 0.0321(13) Uani 1 1 d .
C13 C 0.45827(18) 0.6113(4) 0.7473(3) 0.0341(14) Uani 1 1 d .
H13 H 0.4698 0.6267 0.7203 0.041 Uiso 1 1 calc R
C14 C 0.43337(17) 0.5281(5) 0.7326(3) 0.0331(13) Uani 1 1 d .
H14 H 0.4278 0.4846 0.6953 0.040 Uiso 1 1 calc R
C15 C 0.41573(15) 0.5053(4) 0.7714(2) 0.0272(12) Uani 1 1 d .
H15 H 0.3984 0.4468 0.7605 0.033 Uiso 1 1 calc R
C16 C 0.49646(19) 0.8374(5) 0.8608(3) 0.0395(15) Uani 1 1 d .
H16A H 0.5050 0.8028 0.9041 0.047 Uiso 1 1 calc R
H16B H 0.4718 0.8744 0.8484 0.047 Uiso 1 1 calc R
C17 C 0.5262(2) 0.9174(6) 0.8643(3) 0.057(2) Uani 1 1 d .
H17A H 0.5244 0.9239 0.8201 0.068 Uiso 1 1 calc R
H17B H 0.5202 0.9886 0.8762 0.068 Uiso 1 1 calc R
C18 C 0.5794(2) 0.7986(6) 0.8930(4) 0.063(2) Uani 1 1 d .
H18A H 0.5948 0.8212 0.8715 0.075 Uiso 1 1 calc R
H18B H 0.5582 0.7521 0.8622 0.075 Uiso 1 1 calc R
C19 C 0.6041(2) 0.7382(6) 0.9555(4) 0.0563(19) Uani 1 1 d .
H19A H 0.6171 0.6775 0.9465 0.068 Uiso 1 1 calc R
H19B H 0.6239 0.7865 0.9879 0.068 Uiso 1 1 calc R
C20 C 0.59532(19) 0.6630(6) 1.0449(3) 0.0559(19) Uani 1 1 d .
C21 C 0.57066(18) 0.6534(5) 1.0719(3) 0.0412(15) Uani 1 1 d .
H21 H 0.5443 0.6713 1.0463 0.049 Uiso 1 1 calc R
C22 C 0.58409(17) 0.6181(5) 1.1361(3) 0.0446(16) Uani 1 1 d .
C23 C 0.6224(2) 0.5922(8) 1.1723(4) 0.074(2) Uani 1 1 d .
H23 H 0.6325 0.5678 1.2163 0.089 Uiso 1 1 calc R
C24 C 0.6463(2) 0.6024(10) 1.1430(5) 0.102(3) Uani 1 1 d .
H24 H 0.6727 0.5854 1.1684 0.122 Uiso 1 1 calc R
C25 C 0.6336(2) 0.6349(9) 1.0810(4) 0.084(3) Uani 1 1 d .
H25 H 0.6505 0.6387 1.0622 0.100 Uiso 1 1 calc R
C26 C 0.55860(17) 0.6177(5) 1.1680(3) 0.0395(14) Uani 1 1 d .
H26A H 0.5739 0.5936 1.2141 0.047 Uiso 1 1 calc R
H26B H 0.5504 0.6924 1.1692 0.047 Uiso 1 1 calc R
C27 C 0.42501(15) 1.1235(4) 0.4457(3) 0.0255(11) Uani 1 1 d .
H27A H 0.4125 1.1665 0.4665 0.031 Uiso 1 1 calc R
H27B H 0.4157 1.1508 0.4005 0.031 Uiso 1 1 calc R
C28 C 0.46771(16) 1.1407(4) 0.4835(2) 0.0248(12) Uani 1 1 d .
C29 C 0.53216(16) 1.0576(5) 0.5374(3) 0.0379(14) Uani 1 1 d .
H29A H 0.5407 1.1177 0.5194 0.046 Uiso 1 1 calc R
H29B H 0.5429 0.9904 0.5298 0.046 Uiso 1 1 calc R
C30 C 0.54787(19) 1.0739(6) 0.6106(3) 0.0480(16) Uani 1 1 d .
H30A H 0.5762 1.0764 0.6314 0.058 Uiso 1 1 calc R
H30B H 0.5389 1.1441 0.6182 0.058 Uiso 1 1 calc R
C31 C 0.50885(18) 1.0222(5) 0.6649(3) 0.0437(15) Uani 1 1 d .
H31A H 0.4953 1.0878 0.6410 0.052 Uiso 1 1 calc R
H31B H 0.5228 1.0398 0.7123 0.052 Uiso 1 1 calc R
C32 C 0.4796(2) 0.9345(5) 0.6538(3) 0.0438(16) Uani 1 1 d .
H32A H 0.4930 0.8648 0.6684 0.053 Uiso 1 1 calc R
H32B H 0.4667 0.9499 0.6807 0.053 Uiso 1 1 calc R
C33 C 0.42367(18) 1.0018(4) 0.5579(3) 0.0325(13) Uani 1 1 d .
C34 C 0.39568(18) 0.9881(5) 0.4851(3) 0.0375(14) Uani 1 1 d .
H34A H 0.3857 0.9136 0.4773 0.045 Uiso 1 1 calc R
H34B H 0.3737 1.0370 0.4732 0.045 Uiso 1 1 calc R
C35 C 0.38615(15) 0.9778(4) 0.3744(2) 0.0288(12) Uani 1 1 d .
H35A H 0.3673 1.0362 0.3529 0.035 Uiso 1 1 calc R
H35B H 0.3718 0.9133 0.3755 0.035 Uiso 1 1 calc R
C36 C 0.40629(15) 0.9536(4) 0.3342(2) 0.0267(12) Uani 1 1 d .
C37 C 0.43449(15) 0.8752(4) 0.3561(2) 0.0247(11) Uani 1 1 d .
H37 H 0.4426 0.8435 0.3980 0.030 Uiso 1 1 calc R
C38 C 0.45095(16) 0.8425(4) 0.3182(3) 0.0307(13) Uani 1 1 d .
C39 C 0.44038(17) 0.8888(5) 0.2574(3) 0.0337(13) Uani 1 1 d .
H39 H 0.4519 0.8667 0.2313 0.040 Uiso 1 1 calc R
C40 C 0.41257(17) 0.9682(5) 0.2359(3) 0.0372(14) Uani 1 1 d .
H40 H 0.4050 1.0008 0.1944 0.045 Uiso 1 1 calc R
C41 C 0.39527(17) 1.0017(5) 0.2736(3) 0.0345(13) Uani 1 1 d .
H41 H 0.3763 1.0564 0.2581 0.041 Uiso 1 1 calc R
C42 C 0.4944(2) 0.7181(7) 0.3094(3) 0.064(2) Uani 1 1 d .
H42A H 0.5128 0.7697 0.3071 0.077 Uiso 1 1 calc R
H42B H 0.4748 0.7001 0.2641 0.077 Uiso 1 1 calc R
C43 C 0.5154(2) 0.6159(7) 0.3469(4) 0.077(3) Uani 1 1 d .
H43A H 0.4978 0.5694 0.3551 0.092 Uiso 1 1 calc R
H43B H 0.5252 0.5747 0.3212 0.092 Uiso 1 1 calc R
C44 C 0.5562(2) 0.5736(7) 0.4576(3) 0.063(2) Uani 1 1 d U
H44A H 0.5635 0.5056 0.4440 0.076 Uiso 1 1 calc R
H44B H 0.5340 0.5594 0.4650 0.076 Uiso 1 1 calc R
C45 C 0.5875(3) 0.6124(8) 0.5161(5) 0.096(3) Uani 1 1 d U
H45A H 0.5985 0.5545 0.5492 0.115 Uiso 1 1 calc R
H45B H 0.6078 0.6421 0.5073 0.115 Uiso 1 1 calc R
C46 C 0.5979(2) 0.7558(5) 0.5974(3) 0.0544(19) Uani 1 1 d .
C47 C 0.57750(18) 0.8155(5) 0.6186(3) 0.0392(15) Uani 1 1 d .
H47 H 0.5503 0.8129 0.5946 0.047 Uiso 1 1 calc R
C48 C 0.59423(18) 0.8800(5) 0.6733(3) 0.0409(15) Uani 1 1 d .
C49 C 0.6341(2) 0.8864(7) 0.7067(4) 0.067(2) Uani 1 1 d .
H49 H 0.6469 0.9315 0.7440 0.081 Uiso 1 1 calc R
C50 C 0.6547(2) 0.8240(9) 0.6834(5) 0.092(4) Uani 1 1 d .
H50 H 0.6819 0.8283 0.7051 0.111 Uiso 1 1 calc R
C51 C 0.6363(3) 0.7551(8) 0.6289(5) 0.083(3) Uani 1 1 d .
H51 H 0.6505 0.7100 0.6151 0.100 Uiso 1 1 calc R
C52 C 0.81777(17) 0.6600(4) 0.5763(2) 0.0280(12) Uani 1 1 d .
H52A H 0.8019 0.6637 0.5991 0.034 Uiso 1 1 calc R
H52B H 0.8412 0.6186 0.6045 0.034 Uiso 1 1 calc R
C53 C 0.79562(17) 0.6008(4) 0.5123(3) 0.0279(12) Uani 1 1 d .
C54 C 0.75391(18) 0.6157(5) 0.3933(3) 0.0354(14) Uani 1 1 d .
H54A H 0.7449 0.5413 0.3928 0.043 Uiso 1 1 calc R
H54B H 0.7737 0.6135 0.3784 0.043 Uiso 1 1 calc R
C55 C 0.72080(18) 0.6839(5) 0.3468(3) 0.0397(15) Uani 1 1 d .
H55A H 0.7132 0.6613 0.3012 0.048 Uiso 1 1 calc R
H55B H 0.6987 0.6713 0.3550 0.048 Uiso 1 1 calc R
C56 C 0.75916(17) 0.8273(5) 0.3346(3) 0.0357(14) Uani 1 1 d .
H56A H 0.7468 0.8533 0.2886 0.043 Uiso 1 1 calc R
H56B H 0.7745 0.7629 0.3372 0.043 Uiso 1 1 calc R
C57 C 0.78543(16) 0.9144(4) 0.3796(2) 0.0288(12) Uani 1 1 d .
H57A H 0.8037 0.9368 0.3638 0.035 Uiso 1 1 calc R
H57B H 0.7699 0.9778 0.3780 0.035 Uiso 1 1 calc R
C58 C 0.83323(14) 0.8000(4) 0.4642(2) 0.0223(11) Uani 1 1 d .
C59 C 0.85299(15) 0.7673(4) 0.5351(2) 0.0276(12) Uani 1 1 d .
H59A H 0.8633 0.6938 0.5382 0.033 Uiso 1 1 calc R
H59B H 0.8751 0.8158 0.5592 0.033 Uiso 1 1 calc R
C60 C 0.85118(14) 0.8182(4) 0.6340(2) 0.0237(11) Uani 1 1 d .
H60A H 0.8599 0.8899 0.6278 0.028 Uiso 1 1 calc R
H60B H 0.8744 0.7740 0.6593 0.028 Uiso 1 1 calc R
C61 C 0.83093(15) 0.8316(4) 0.6744(2) 0.0231(11) Uani 1 1 d .
C62 C 0.79961(15) 0.9027(4) 0.6545(2) 0.0254(12) Uani 1 1 d .
H62 H 0.7891 0.9353 0.6124 0.031 Uiso 1 1 calc R
C63 C 0.78397(15) 0.9256(4) 0.6961(2) 0.0277(12) Uani 1 1 d .
C64 C 0.79892(17) 0.8743(4) 0.7574(2) 0.0290(12) Uani 1 1 d .
H64 H 0.7885 0.8893 0.7862 0.035 Uiso 1 1 calc R
C65 C 0.82836(16) 0.8028(4) 0.7756(2) 0.0289(13) Uani 1 1 d .
H65 H 0.8380 0.7680 0.8170 0.035 Uiso 1 1 calc R
C66 C 0.84454(15) 0.7796(4) 0.7352(2) 0.0262(12) Uani 1 1 d .
H66 H 0.8648 0.7288 0.7486 0.031 Uiso 1 1 calc R
C67 C 0.74569(18) 1.0711(5) 0.6293(3) 0.0431(15) Uani 1 1 d .
H67A H 0.7384 1.0324 0.5876 0.052 Uiso 1 1 calc R
H67B H 0.7686 1.1154 0.6394 0.052 Uiso 1 1 calc R
C68 C 0.7131(2) 1.1421(6) 0.6225(3) 0.0556(19) Uani 1 1 d .
H68A H 0.7118 1.1404 0.6643 0.067 Uiso 1 1 calc R
H68B H 0.7188 1.2169 0.6153 0.067 Uiso 1 1 calc R
C69 C 0.6629(2) 1.0135(6) 0.5830(4) 0.058(2) Uani 1 1 d .
H69A H 0.6469 1.0271 0.6049 0.070 Uiso 1 1 calc R
H69B H 0.6846 0.9669 0.6118 0.070 Uiso 1 1 calc R
C70 C 0.6386(2) 0.9583(6) 0.5155(3) 0.0536(18) Uani 1 1 d .
H70A H 0.6266 0.8918 0.5208 0.064 Uiso 1 1 calc R
H70B H 0.6182 1.0070 0.4850 0.064 Uiso 1 1 calc R
C71 C 0.6516(2) 0.8974(6) 0.4289(3) 0.0508(17) Uani 1 1 d .
C72 C 0.67773(18) 0.8954(5) 0.4047(3) 0.0438(15) Uani 1 1 d .
H72 H 0.7032 0.9199 0.4311 0.053 Uiso 1 1 calc R
C73 C 0.66629(17) 0.8572(5) 0.3417(3) 0.0424(15) Uani 1 1 d .
C74 C 0.62957(19) 0.8186(6) 0.3046(4) 0.060(2) Uani 1 1 d .
H74 H 0.6216 0.7933 0.2613 0.072 Uiso 1 1 calc R
C75 C 0.6040(2) 0.8167(7) 0.3307(4) 0.075(2) Uani 1 1 d .
H75 H 0.5793 0.7861 0.3056 0.091 Uiso 1 1 calc R
C76 C 0.6137(2) 0.8571(6) 0.3906(4) 0.064(2) Uani 1 1 d .
H76 H 0.5956 0.8587 0.4070 0.077 Uiso 1 1 calc R
C77 C 0.69519(17) 0.8620(5) 0.3158(3) 0.0449(15) Uani 1 1 d .
H77A H 0.6826 0.8366 0.2697 0.054 Uiso 1 1 calc R
H77B H 0.7027 0.9378 0.3158 0.054 Uiso 1 1 calc R
C78 C 0.82338(15) 0.8780(4) 0.0573(3) 0.0263(12) Uani 1 1 d .
H78A H 0.8364 0.9179 0.0363 0.032 Uiso 1 1 calc R
H78B H 0.8317 0.9098 0.1013 0.032 Uiso 1 1 calc R
C79 C 0.78026(15) 0.8942(4) 0.0165(2) 0.0234(12) Uani 1 1 d .
C80 C 0.71687(16) 0.8068(5) -0.0305(3) 0.0353(13) Uani 1 1 d .
H80A H 0.7072 0.8706 -0.0173 0.042 Uiso 1 1 calc R
H80B H 0.7073 0.7422 -0.0178 0.042 Uiso 1 1 calc R
C81 C 0.70094(16) 0.8077(5) -0.1038(3) 0.0383(14) Uani 1 1 d .
H81A H 0.6726 0.8020 -0.1249 0.046 Uiso 1 1 calc R
H81B H 0.7074 0.8768 -0.1174 0.046 Uiso 1 1 calc R
C82 C 0.77327(17) 0.6756(5) -0.1399(3) 0.0349(14) Uani 1 1 d .
H82A H 0.7614 0.6040 -0.1542 0.042 Uiso 1 1 calc R
H82B H 0.7851 0.6956 -0.1677 0.042 Uiso 1 1 calc R
C83 C 0.82888(16) 0.7476(4) -0.0464(3) 0.0285(13) Uani 1 1 d .
C84 C 0.85577(16) 0.7407(5) 0.0272(3) 0.0345(14) Uani 1 1 d .
H84A H 0.8666 0.6673 0.0382 0.041 Uiso 1 1 calc R
H84B H 0.8773 0.7914 0.0390 0.041 Uiso 1 1 calc R
C85 C 0.85949(17) 0.7370(5) 0.1351(3) 0.0345(13) Uani 1 1 d .
H85A H 0.8777 0.7962 0.1579 0.041 Uiso 1 1 calc R
H85B H 0.8747 0.6722 0.1379 0.041 Uiso 1 1 calc R
C86 C 0.83617(15) 0.7154(4) 0.1694(2) 0.0282(12) Uani 1 1 d .
C87 C 0.81051(17) 0.6308(4) 0.1490(2) 0.0310(13) Uani 1 1 d .
H87 H 0.8058 0.5915 0.1106 0.037 Uiso 1 1 calc R
C88 C 0.79190(17) 0.6036(5) 0.1840(3) 0.0354(14) Uani 1 1 d .
C89 C 0.79757(19) 0.6621(5) 0.2395(3) 0.0418(15) Uani 1 1 d .
H89 H 0.7848 0.6426 0.2640 0.050 Uiso 1 1 calc R
C90 C 0.8220(2) 0.7484(5) 0.2579(3) 0.0453(16) Uani 1 1 d .
H90 H 0.8256 0.7899 0.2949 0.054 Uiso 1 1 calc R
C91 C 0.84122(19) 0.7756(5) 0.2240(3) 0.0423(15) Uani 1 1 d .
H91 H 0.8581 0.8356 0.2375 0.051 Uiso 1 1 calc R
C92 C 0.7571(2) 0.4643(6) 0.2036(3) 0.0564(19) Uani 1 1 d .
H92A H 0.7375 0.5105 0.2063 0.068 Uiso 1 1 calc R
H92B H 0.7788 0.4559 0.2484 0.068 Uiso 1 1 calc R
C93 C 0.7400(2) 0.3554(6) 0.1759(4) 0.069(2) Uani 1 1 d .
H93A H 0.7592 0.3113 0.1705 0.083 Uiso 1 1 calc R
H93B H 0.7333 0.3179 0.2069 0.083 Uiso 1 1 calc R
C94 C 0.7094(2) 0.3030(6) 0.0651(3) 0.062(2) Uani 1 1 d .
H94A H 0.6888 0.2482 0.0479 0.074 Uiso 1 1 calc R
H94B H 0.7345 0.2669 0.0813 0.074 Uiso 1 1 calc R
C95 C 0.6556(2) 0.4728(5) -0.0759(3) 0.0466(16) Uani 1 1 d .
C96 C 0.67874(18) 0.5356(5) -0.0943(3) 0.0405(14) Uani 1 1 d .
H96 H 0.7058 0.5372 -0.0676 0.049 Uiso 1 1 calc R
C97 C 0.66144(17) 0.5950(5) -0.1518(3) 0.0360(14) Uani 1 1 d .
C98 C 0.62216(18) 0.5976(6) -0.1883(3) 0.0478(16) Uani 1 1 d .
H98 H 0.6102 0.6410 -0.2266 0.057 Uiso 1 1 calc R
C99 C 0.60030(19) 0.5357(6) -0.1684(3) 0.058(2) Uani 1 1 d .
H99 H 0.5731 0.5379 -0.1932 0.069 Uiso 1 1 calc R
C100 C 0.6169(2) 0.4716(6) -0.1139(3) 0.061(2) Uani 1 1 d .
H100 H 0.6014 0.4265 -0.1027 0.073 Uiso 1 1 calc R
C101 C 0.68617(18) 0.6524(5) -0.1764(3) 0.0405(15) Uani 1 1 d .
H10C H 0.6979 0.5981 -0.1928 0.049 Uiso 1 1 calc R
H10D H 0.6695 0.6989 -0.2139 0.049 Uiso 1 1 calc R
C102 C 0.7030(3) 0.3930(9) 0.0085(6) 0.098(3) Uani 1 1 d .
H10E H 0.7176 0.4592 0.0291 0.117 Uiso 1 1 calc R
H10F H 0.7118 0.3646 -0.0221 0.117 Uiso 1 1 calc R
C103 C 0.74250(17) 0.7558(5) -0.1503(3) 0.0363(13) Uani 1 1 d .
H10G H 0.7547 0.8232 -0.1271 0.044 Uiso 1 1 calc R
H10H H 0.7277 0.7722 -0.1977 0.044 Uiso 1 1 calc R
C104 C 0.5702(2) 0.9371(7) 0.6969(3) 0.063(2) Uani 1 1 d .
H10A H 0.5859 0.9921 0.7294 0.076 Uiso 1 1 calc R
H10B H 0.5612 0.8853 0.7193 0.076 Uiso 1 1 calc R
H2N H 0.4530(18) 0.639(5) 1.019(3) 0.045(18) Uiso 1 1 d .
H4N H 0.4846(17) 0.473(5) 1.020(3) 0.045(17) Uiso 1 1 d .
H8N H 0.4532(14) 0.875(4) 0.564(2) 0.015(13) Uiso 1 1 d .
H10N H 0.7721(13) 0.724(4) 0.471(2) 0.012(12) Uiso 1 1 d .
H11N H 0.7685(18) 0.745(3) 0.019(3) 0.06(2) Uiso 1 1 d D
H12N H 0.7988(15) 0.905(4) 0.473(3) 0.027(15) Uiso 1 1 d .
H16N H 0.8018(15) 0.621(3) -0.0472(19) 0.018(13) Uiso 1 1 d D
N1 N 0.42273(12) 0.5054(3) 0.92907(18) 0.0179(9) Uani 1 1 d .
N2 N 0.44550(12) 0.6204(3) 1.0480(2) 0.0232(10) Uani 1 1 d .
N3 N 0.52386(13) 0.5491(4) 1.1360(2) 0.0347(11) Uani 1 1 d .
N4 N 0.48236(12) 0.3990(3) 1.03635(19) 0.0244(10) Uani 1 1 d .
N5 N 0.41281(13) 1.0100(3) 0.4422(2) 0.0241(9) Uani 1 1 d .
N7 N 0.53650(14) 0.9895(4) 0.6425(2) 0.0433(13) Uani 1 1 d .
N8 N 0.45082(15) 0.9264(4) 0.5849(2) 0.0369(12) Uani 1 1 d .
N9 N 0.82886(12) 0.7686(3) 0.56875(19) 0.0217(9) Uani 1 1 d .
N10 N 0.77086(14) 0.6579(4) 0.4601(2) 0.0292(11) Uani 1 1 d .
N11 N 0.72960(13) 0.7985(4) 0.3533(2) 0.0319(11) Uani 1 1 d .
N12 N 0.80664(12) 0.8770(3) 0.4470(2) 0.0229(10) Uani 1 1 d .
N13 N 0.83599(12) 0.7661(3) 0.06560(19) 0.0251(10) Uani 1 1 d .
N14 N 0.75908(13) 0.8070(3) 0.0054(2) 0.0270(10) Uani 1 1 d D
N15 N 0.71641(13) 0.7177(4) -0.1269(2) 0.0309(11) Uani 1 1 d .
N16 N 0.80304(14) 0.6690(4) -0.0719(2) 0.0321(11) Uani 1 1 d D
N6N N 0.48995(13) 1.0517(4) 0.5017(2) 0.0294(10) Uani 1 1 d .
H6N H 0.4789 0.9882 0.4919 0.035 Uiso 1 1 calc R
O1 O 0.40978(11) 0.5077(3) 1.07338(16) 0.0316(9) Uani 1 1 d .
O2 O 0.44927(13) 0.2452(3) 0.99727(17) 0.0397(10) Uani 1 1 d .
O3 O 0.49170(12) 0.7577(3) 0.81187(19) 0.0426(11) Uani 1 1 d .
O4 O 0.56430(14) 0.8899(4) 0.9098(2) 0.0573(13) Uani 1 1 d .
O5 O 0.57897(12) 0.6985(4) 0.9811(2) 0.0517(12) Uani 1 1 d .
O6 O 0.48136(11) 1.2330(3) 0.49559(17) 0.0315(9) Uani 1 1 d .
O7 O 0.42150(13) 1.0784(3) 0.59015(18) 0.0443(11) Uani 1 1 d .
O8 O 0.47736(12) 0.7612(3) 0.34490(18) 0.0435(10) Uani 1 1 d .
O9 O 0.54655(14) 0.6516(4) 0.4078(2) 0.0619(14) Uani 1 1 d .
O10 O 0.5716(2) 0.6910(5) 0.5371(3) 0.0897(19) Uani 1 1 d U
O11 O 0.80054(13) 0.5031(3) 0.50887(19) 0.0410(10) Uani 1 1 d .
O12 O 0.84373(11) 0.7631(3) 0.42556(17) 0.0346(9) Uani 1 1 d .
O13 O 0.75435(12) 0.9944(3) 0.68204(18) 0.0369(10) Uani 1 1 d .
O14 O 0.67678(13) 1.1132(4) 0.5709(2) 0.0551(12) Uani 1 1 d .
O15 O 0.66554(13) 0.9340(4) 0.4913(2) 0.0591(13) Uani 1 1 d .
O16 O 0.76692(10) 0.9855(3) -0.00139(16) 0.0294(9) Uani 1 1 d .
O17 O 0.83016(12) 0.8240(3) -0.07949(18) 0.0419(10) Uani 1 1 d .
O18 O 0.76974(14) 0.5116(4) 0.1628(2) 0.0557(13) Uani 1 1 d .
O19 O 0.70777(14) 0.3664(4) 0.1162(2) 0.0579(12) Uani 1 1 d .
O20 O 0.6683(2) 0.4123(5) -0.0211(3) 0.098(2) Uani 1 1 d .

loop_
_atom_site_aniso_label
_atom_site_aniso_U_11
_atom_site_aniso_U_22
_atom_site_aniso_U_33
_atom_site_aniso_U_23
_atom_site_aniso_U_13
_atom_site_aniso_U_12
C1 0.024(3) 0.030(3) 0.025(3) -0.002(2) 0.015(2) -0.007(2)
C2 0.024(3) 0.026(3) 0.024(3) 0.002(2) 0.014(2) 0.003(2)
C3 0.026(3) 0.036(3) 0.027(3) -0.009(2) 0.011(2) -0.004(2)
C4 0.043(4) 0.031(3) 0.026(3) -0.003(2) 0.018(3) 0.003(3)
C5 0.037(4) 0.042(4) 0.026(3) -0.006(3) 0.000(3) 0.009(3)
C6 0.040(4) 0.030(3) 0.028(3) 0.000(2) 0.010(3) 0.010(3)
C7 0.035(3) 0.021(3) 0.023(3) -0.006(2) 0.016(3) 0.003(2)
C8 0.035(3) 0.022(3) 0.021(3) -0.004(2) 0.014(3) -0.002(2)
C9 0.022(3) 0.023(3) 0.018(2) 0.001(2) 0.008(2) -0.001(2)
C10 0.024(3) 0.029(3) 0.013(2) 0.001(2) 0.007(2) -0.001(2)
C11 0.036(3) 0.027(3) 0.015(2) -0.005(2) 0.012(2) -0.006(2)
C12 0.046(4) 0.033(3) 0.022(3) -0.002(2) 0.020(3) -0.007(3)
C13 0.044(4) 0.038(3) 0.026(3) -0.009(2) 0.020(3) -0.010(3)
C14 0.044(4) 0.036(3) 0.025(3) -0.013(2) 0.021(3) -0.011(3)
C15 0.029(3) 0.025(3) 0.025(3) -0.008(2) 0.011(2) -0.009(2)
C16 0.049(4) 0.042(3) 0.037(3) -0.011(3) 0.028(3) -0.016(3)
C17 0.079(6) 0.043(4) 0.054(4) -0.010(3) 0.036(4) -0.031(4)
C18 0.061(5) 0.072(5) 0.068(5) -0.021(4) 0.041(4) -0.030(4)
C19 0.047(4) 0.062(5) 0.072(5) -0.026(4) 0.038(4) -0.019(4)
C20 0.029(4) 0.075(5) 0.054(4) -0.017(4) 0.012(3) -0.015(3)
C21 0.028(3) 0.048(4) 0.038(3) -0.016(3) 0.008(3) -0.004(3)
C22 0.025(3) 0.054(4) 0.042(4) -0.014(3) 0.005(3) 0.000(3)
C23 0.047(5) 0.110(7) 0.051(4) -0.005(4) 0.010(4) 0.017(4)
C24 0.027(4) 0.178(11) 0.078(7) 0.000(7) 0.006(4) 0.010(5)
C25 0.026(4) 0.151(9) 0.060(5) -0.003(5) 0.010(4) -0.003(5)
C26 0.035(3) 0.045(4) 0.030(3) -0.010(3) 0.008(3) 0.000(3)
C27 0.026(3) 0.020(3) 0.031(3) 0.000(2) 0.014(2) 0.001(2)
C28 0.034(3) 0.023(3) 0.021(3) 0.006(2) 0.016(2) 0.003(2)
C29 0.026(3) 0.043(4) 0.041(3) -0.003(3) 0.013(3) 0.012(3)
C30 0.037(4) 0.057(4) 0.043(4) 0.003(3) 0.012(3) 0.009(3)
C31 0.051(4) 0.044(4) 0.029(3) 0.003(3) 0.013(3) 0.016(3)
C32 0.067(5) 0.033(3) 0.037(3) 0.009(3) 0.029(4) 0.021(3)
C33 0.043(4) 0.028(3) 0.034(3) 0.004(3) 0.025(3) 0.003(3)
C34 0.040(4) 0.042(3) 0.036(3) 0.000(3) 0.023(3) -0.002(3)
C35 0.027(3) 0.030(3) 0.028(3) 0.001(2) 0.011(2) 0.004(2)
C36 0.027(3) 0.026(3) 0.021(3) -0.005(2) 0.006(2) -0.001(2)
C37 0.031(3) 0.021(3) 0.020(3) 0.001(2) 0.010(2) 0.001(2)
C38 0.028(3) 0.025(3) 0.029(3) 0.000(2) 0.004(3) 0.002(2)
C39 0.040(3) 0.040(3) 0.027(3) -0.003(2) 0.020(3) -0.002(3)
C40 0.044(4) 0.043(3) 0.021(3) 0.008(2) 0.012(3) -0.001(3)
C41 0.036(3) 0.037(3) 0.025(3) 0.005(2) 0.010(3) 0.006(3)
C42 0.057(5) 0.098(6) 0.036(4) 0.002(4) 0.020(4) 0.037(4)
C43 0.061(5) 0.099(6) 0.056(5) -0.023(4) 0.016(4) 0.040(5)
C44 0.072(5) 0.083(5) 0.047(4) 0.013(4) 0.039(4) 0.013(4)
C45 0.099(6) 0.095(6) 0.103(6) 0.030(5) 0.055(5) 0.029(5)
C46 0.083(6) 0.046(4) 0.052(4) 0.023(3) 0.046(4) 0.025(4)
C47 0.042(4) 0.043(4) 0.044(4) 0.002(3) 0.029(3) 0.000(3)
C48 0.036(4) 0.040(4) 0.040(4) 0.009(3) 0.012(3) 0.006(3)
C49 0.027(4) 0.083(6) 0.060(5) 0.034(4) -0.006(3) -0.011(4)
C50 0.027(4) 0.138(9) 0.109(8) 0.081(7) 0.030(5) 0.023(5)
C51 0.086(7) 0.117(8) 0.068(6) 0.052(6) 0.054(6) 0.065(6)
C52 0.039(3) 0.024(3) 0.022(3) 0.002(2) 0.016(3) 0.001(2)
C53 0.044(3) 0.020(3) 0.023(3) 0.001(2) 0.018(3) -0.004(2)
C54 0.043(4) 0.033(3) 0.026(3) -0.009(2) 0.012(3) -0.010(3)
C55 0.045(4) 0.047(4) 0.020(3) -0.007(3) 0.009(3) -0.017(3)
C56 0.040(3) 0.048(4) 0.019(3) 0.006(3) 0.014(3) -0.003(3)
C57 0.033(3) 0.030(3) 0.021(3) 0.009(2) 0.011(2) -0.001(2)
C58 0.017(3) 0.028(3) 0.029(3) -0.004(2) 0.016(2) -0.004(2)
C59 0.021(3) 0.034(3) 0.031(3) 0.004(2) 0.015(3) 0.006(2)
C60 0.018(3) 0.027(3) 0.018(3) -0.001(2) 0.002(2) -0.001(2)
C61 0.024(3) 0.020(3) 0.021(3) 0.001(2) 0.007(2) -0.009(2)
C62 0.031(3) 0.023(3) 0.020(3) 0.004(2) 0.011(2) 0.004(2)
C63 0.030(3) 0.030(3) 0.024(3) 0.004(2) 0.014(3) 0.004(2)
C64 0.043(3) 0.029(3) 0.021(3) -0.004(2) 0.019(3) -0.004(3)
C65 0.039(3) 0.029(3) 0.017(3) -0.001(2) 0.011(3) -0.009(3)
C66 0.026(3) 0.027(3) 0.014(2) 0.001(2) 0.000(2) -0.008(2)
C67 0.049(4) 0.053(4) 0.030(3) 0.014(3) 0.021(3) 0.017(3)
C68 0.065(5) 0.063(5) 0.041(4) 0.009(3) 0.027(4) 0.031(4)
C69 0.072(5) 0.052(4) 0.076(5) 0.027(4) 0.056(5) 0.018(4)
C70 0.049(4) 0.053(4) 0.063(5) 0.013(3) 0.029(4) 0.015(3)
C71 0.046(4) 0.055(4) 0.045(4) 0.000(3) 0.016(3) 0.000(3)
C72 0.032(3) 0.045(4) 0.053(4) 0.004(3) 0.019(3) -0.008(3)
C73 0.030(3) 0.047(4) 0.040(4) 0.011(3) 0.008(3) 0.003(3)
C74 0.028(4) 0.084(6) 0.057(4) -0.011(4) 0.010(3) -0.004(4)
C75 0.036(4) 0.096(6) 0.082(6) -0.011(5) 0.017(4) -0.006(4)
C76 0.036(4) 0.082(6) 0.075(5) -0.011(5) 0.027(4) -0.009(4)
C77 0.031(3) 0.058(4) 0.036(3) 0.011(3) 0.008(3) 0.006(3)
C78 0.026(3) 0.023(3) 0.030(3) -0.002(2) 0.013(2) -0.007(2)
C79 0.028(3) 0.027(3) 0.017(3) -0.001(2) 0.012(2) 0.004(2)
C80 0.025(3) 0.043(3) 0.036(3) -0.012(3) 0.012(3) -0.008(3)
C81 0.023(3) 0.047(4) 0.035(3) -0.012(3) 0.005(3) -0.008(3)
C82 0.049(4) 0.033(3) 0.028(3) -0.010(2) 0.023(3) -0.012(3)
C83 0.028(3) 0.032(3) 0.031(3) -0.007(3) 0.018(3) -0.001(2)
C84 0.030(3) 0.048(4) 0.028(3) 0.001(3) 0.016(3) 0.007(3)
C85 0.037(3) 0.036(3) 0.027(3) 0.003(2) 0.012(3) 0.008(3)
C86 0.029(3) 0.029(3) 0.023(3) 0.007(2) 0.010(2) 0.004(2)
C87 0.045(4) 0.025(3) 0.019(3) 0.002(2) 0.012(3) 0.000(3)
C88 0.043(4) 0.031(3) 0.024(3) -0.002(2) 0.009(3) -0.015(3)
C89 0.054(4) 0.049(4) 0.029(3) 0.004(3) 0.024(3) -0.003(3)
C90 0.059(4) 0.050(4) 0.031(3) -0.016(3) 0.025(3) -0.016(3)
C91 0.051(4) 0.038(3) 0.031(3) -0.013(3) 0.014(3) -0.013(3)
C92 0.045(4) 0.072(5) 0.043(4) 0.014(4) 0.013(3) -0.023(4)
C93 0.065(5) 0.067(5) 0.052(4) 0.012(4) 0.008(4) -0.024(4)
C94 0.079(6) 0.065(5) 0.052(4) 0.004(4) 0.040(4) 0.002(4)
C95 0.069(5) 0.039(4) 0.033(3) 0.002(3) 0.025(4) 0.002(3)
C96 0.038(4) 0.049(4) 0.036(3) 0.001(3) 0.019(3) 0.000(3)
C97 0.035(3) 0.040(3) 0.032(3) -0.011(3) 0.015(3) -0.017(3)
C98 0.039(4) 0.063(4) 0.034(3) -0.002(3) 0.010(3) -0.013(3)
C99 0.035(4) 0.093(6) 0.042(4) -0.007(4) 0.016(3) -0.030(4)
C100 0.076(6) 0.067(5) 0.048(4) -0.017(4) 0.037(4) -0.043(4)
C101 0.046(4) 0.050(4) 0.022(3) -0.006(3) 0.012(3) -0.019(3)
C102 0.077(7) 0.126(8) 0.143(9) -0.027(7) 0.096(7) -0.031(6)
C103 0.034(3) 0.041(3) 0.032(3) 0.001(3) 0.014(3) -0.009(3)
C104 0.057(5) 0.088(6) 0.026(3) 0.009(3) 0.004(3) 0.038(4)
N1 0.024(2) 0.015(2) 0.014(2) -0.0009(16) 0.0085(18) -0.0014(17)
N2 0.027(3) 0.024(2) 0.020(2) -0.0027(18) 0.013(2) -0.0015(19)
N3 0.030(3) 0.032(3) 0.031(3) -0.009(2) 0.006(2) 0.004(2)
N4 0.025(2) 0.024(2) 0.020(2) 0.0009(19) 0.008(2) 0.004(2)
N5 0.027(2) 0.022(2) 0.023(2) -0.0023(18) 0.012(2) 0.0000(19)
N7 0.038(3) 0.056(3) 0.025(3) 0.003(2) 0.006(2) 0.024(3)
N8 0.054(3) 0.027(3) 0.032(3) -0.002(2) 0.022(3) 0.008(2)
N9 0.027(2) 0.021(2) 0.022(2) 0.0025(18) 0.015(2) -0.0026(19)
N10 0.047(3) 0.018(2) 0.025(2) -0.005(2) 0.019(2) -0.005(2)
N11 0.029(3) 0.037(3) 0.028(2) 0.005(2) 0.012(2) -0.007(2)
N12 0.028(3) 0.022(2) 0.022(2) 0.0019(19) 0.014(2) -0.0009(19)
N13 0.026(2) 0.027(2) 0.019(2) 0.0017(18) 0.007(2) 0.0043(19)
N14 0.028(2) 0.025(3) 0.029(2) 0.000(2) 0.014(2) -0.001(2)
N15 0.025(3) 0.034(3) 0.031(2) -0.004(2) 0.010(2) -0.009(2)
N16 0.042(3) 0.026(3) 0.030(3) -0.001(2) 0.019(2) -0.004(2)
N6N 0.028(2) 0.031(2) 0.028(2) -0.002(2) 0.012(2) 0.005(2)
O1 0.037(2) 0.043(2) 0.0220(19) -0.0011(17) 0.0198(18) -0.0049(18)
O2 0.066(3) 0.023(2) 0.027(2) 0.0022(16) 0.019(2) -0.0059(19)
O3 0.056(3) 0.044(2) 0.038(2) -0.0162(19) 0.030(2) -0.027(2)
O4 0.053(3) 0.061(3) 0.061(3) -0.020(2) 0.030(3) -0.029(3)
O5 0.035(2) 0.076(3) 0.045(3) -0.016(2) 0.019(2) -0.020(2)
O6 0.036(2) 0.031(2) 0.030(2) 0.0050(16) 0.0174(19) 0.0016(18)
O7 0.062(3) 0.039(2) 0.032(2) -0.0007(19) 0.022(2) 0.021(2)
O8 0.050(3) 0.051(3) 0.034(2) 0.0022(19) 0.024(2) 0.023(2)
O9 0.056(3) 0.085(4) 0.045(3) 0.011(3) 0.024(3) 0.032(3)
O10 0.149(5) 0.070(3) 0.077(4) 0.011(3) 0.076(4) 0.037(4)
O11 0.066(3) 0.023(2) 0.035(2) -0.0030(17) 0.025(2) -0.0010(19)
O12 0.043(2) 0.040(2) 0.030(2) 0.0004(17) 0.024(2) 0.0067(19)
O13 0.043(2) 0.047(2) 0.029(2) 0.0120(18) 0.023(2) 0.020(2)
O14 0.048(3) 0.065(3) 0.051(3) 0.016(2) 0.022(3) 0.026(2)
O15 0.041(3) 0.074(3) 0.067(3) 0.003(3) 0.029(3) 0.004(2)
O16 0.033(2) 0.028(2) 0.029(2) 0.0021(16) 0.0154(18) 0.0032(16)
O17 0.053(3) 0.046(3) 0.028(2) -0.0038(19) 0.021(2) -0.019(2)
O18 0.067(3) 0.059(3) 0.039(2) 0.001(2) 0.023(2) -0.031(2)
O19 0.045(3) 0.079(3) 0.047(3) 0.007(2) 0.019(2) -0.003(2)
O20 0.134(7) 0.092(5) 0.069(4) 0.012(4) 0.048(4) 0.030(4)

loop_
_atom_type_symbol
_atom_type_description
_atom_type_scat_dispersion_real
_atom_type_scat_dispersion_imag
_atom_type_scat_source
C C 0.0033 0.0016 'International Tables Vol C Tables 4.2.6.8 and 6.1.1.4'
H H 0.0000 0.0000 'International Tables Vol C Tables 4.2.6.8 and 6.1.1.4'
N N 0.0061 0.0033 'International Tables Vol C Tables 4.2.6.8 and 6.1.1.4'
O O 0.0106 0.0060 'International Tables Vol C Tables 4.2.6.8 and 6.1.1.4'

loop_
_geom_angle_atom_site_label_1
_geom_angle_atom_site_label_2
_geom_angle_atom_site_label_3
_geom_angle
N1 C1 C2 115.0(4)
N1 C1 H1A 108.5
C2 C1 H1A 108.5
N1 C1 H1B 108.5
C2 C1 H1B 108.5
H1A C1 H1B 107.5
O1 C2 N2 123.6(5)
O1 C2 C1 120.2(5)
N2 C2 C1 116.0(4)
N2 C3 C4 111.9(4)
N2 C3 H3A 109.2
C4 C3 H3A 109.2
N2 C3 H3B 109.2
C4 C3 H3B 109.2
H3A C3 H3B 107.9
N3 C4 C3 111.5(4)
N3 C4 H4A 109.3
C3 C4 H4A 109.3
N3 C4 H4B 109.3
C3 C4 H4B 109.3
H4A C4 H4B 108.0
N3 C5 C6 112.9(5)
N3 C5 H5A 109.0
C6 C5 H5A 109.0
N3 C5 H5B 109.0
C6 C5 H5B 109.0
H5A C5 H5B 107.8
N4 C6 C5 109.3(5)
N4 C6 H6A 109.8
C5 C6 H6A 109.8
N4 C6 H6B 109.8
C5 C6 H6B 109.8
H6A C6 H6B 108.3
O2 C7 N4 121.7(5)
O2 C7 C8 121.1(5)
N4 C7 C8 117.2(4)
N1 C8 C7 112.6(4)
N1 C8 H8A 109.1
C7 C8 H8A 109.1
N1 C8 H8B 109.1
C7 C8 H8B 109.1
H8A C8 H8B 107.8
N1 C9 C10 116.1(4)
N1 C9 H9A 108.3
C10 C9 H9A 108.3
N1 C9 H9B 108.3
C10 C9 H9B 108.3
H9A C9 H9B 107.4
C15 C10 C11 119.7(4)
C15 C10 C9 120.6(5)
C11 C10 C9 119.4(4)
C12 C11 C10 119.1(5)
C12 C11 H11 120.4
C10 C11 H11 120.4
O3 C12 C13 114.4(4)
O3 C12 C11 124.4(4)
C13 C12 C11 121.2(5)
C14 C13 C12 119.2(5)
C14 C13 H13 120.4
C12 C13 H13 120.4
C13 C14 C15 121.1(5)
C13 C14 H14 119.5
C15 C14 H14 119.5
C10 C15 C14 119.7(5)
C10 C15 H15 120.2
C14 C15 H15 120.2
O3 C16 C17 107.7(5)
O3 C16 H16A 110.2
C17 C16 H16A 110.2
O3 C16 H16B 110.2
C17 C16 H16B 110.2
H16A C16 H16B 108.5
O4 C17 C16 114.1(6)
O4 C17 H17A 108.7
C16 C17 H17A 108.7
O4 C17 H17B 108.7
C16 C17 H17B 108.7
H17A C17 H17B 107.6
O4 C18 C19 107.7(6)
O4 C18 H18A 110.2
C19 C18 H18A 110.2
O4 C18 H18B 110.2
C19 C18 H18B 110.2
H18A C18 H18B 108.5
O5 C19 C18 107.2(5)
O5 C19 H19A 110.3
C18 C19 H19A 110.3
O5 C19 H19B 110.3
C18 C19 H19B 110.3
H19A C19 H19B 108.5
O5 C20 C25 123.7(7)
O5 C20 C21 115.7(6)
C25 C20 C21 120.6(7)
C20 C21 C22 120.6(6)
C20 C21 H21 119.7
C22 C21 H21 119.7
C23 C22 C21 118.6(6)
C23 C22 C26 120.1(6)
C21 C22 C26 121.1(5)
C22 C23 C24 118.9(8)
C22 C23 H23 120.6
C24 C23 H23 120.6
C25 C24 C23 123.2(8)
C25 C24 H24 118.4
C23 C24 H24 118.4
C24 C25 C20 118.1(8)
C24 C25 H25 121.0
C20 C25 H25 121.0
N3 C26 C22 115.8(5)
N3 C26 H26A 108.3
C22 C26 H26A 108.3
N3 C26 H26B 108.3
C22 C26 H26B 108.3
H26A C26 H26B 107.4
N5 C27 C28 114.5(4)
N5 C27 H27A 108.6
C28 C27 H27A 108.6
N5 C27 H27B 108.6
C28 C27 H27B 108.6
H27A C27 H27B 107.6
O6 C28 N6N 122.5(5)
O6 C28 C27 120.7(5)
N6N C28 C27 116.7(5)
N6N C29 C30 113.1(5)
N6N C29 H29A 109.0
C30 C29 H29A 109.0
N6N C29 H29B 109.0
C30 C29 H29B 109.0
H29A C29 H29B 107.8
N7 C30 C29 113.7(5)
N7 C30 H30A 108.8
C29 C30 H30A 108.8
N7 C30 H30B 108.8
C29 C30 H30B 108.8
H30A C30 H30B 107.7
N7 C31 C32 111.9(5)
N7 C31 H31A 109.2
C32 C31 H31A 109.2
N7 C31 H31B 109.2
C32 C31 H31B 109.2
H31A C31 H31B 107.9
N8 C32 C31 112.0(5)
N8 C32 H32A 109.2
C31 C32 H32A 109.2
N8 C32 H32B 109.2
C31 C32 H32B 109.2
H32A C32 H32B 107.9
O7 C33 N8 121.8(5)
O7 C33 C34 121.9(5)
N8 C33 C34 116.2(5)
N5 C34 C33 113.4(5)
N5 C34 H34A 108.9
C33 C34 H34A 108.9
N5 C34 H34B 108.9
C33 C34 H34B 108.9
H34A C34 H34B 107.7
N5 C35 C36 112.7(4)
N5 C35 H35A 109.0
C36 C35 H35A 109.0
N5 C35 H35B 109.0
C36 C35 H35B 109.0
H35A C35 H35B 107.8
C37 C36 C41 119.3(5)
C37 C36 C35 118.9(4)
C41 C36 C35 121.7(5)
C38 C37 C36 121.1(5)
C38 C37 H37 119.4
C36 C37 H37 119.4
C37 C38 O8 114.8(5)
C37 C38 C39 120.9(5)
O8 C38 C39 124.3(5)
C40 C39 C38 118.1(5)
C40 C39 H39 121.0
C38 C39 H39 121.0
C39 C40 C41 121.8(5)
C39 C40 H40 119.1
C41 C40 H40 119.1
C36 C41 C40 118.9(5)
C36 C41 H41 120.5
C40 C41 H41 120.5
O8 C42 C43 105.6(6)
O8 C42 H42A 110.6
C43 C42 H42A 110.6
O8 C42 H42B 110.6
C43 C42 H42B 110.6
H42A C42 H42B 108.7
O9 C43 C42 106.3(7)
O9 C43 H43A 110.5
C42 C43 H43A 110.5
O9 C43 H43B 110.5
C42 C43 H43B 110.5
H43A C43 H43B 108.7
O9 C44 C45 108.8(7)
O9 C44 H44A 109.9
C45 C44 H44A 109.9
O9 C44 H44B 109.9
C45 C44 H44B 109.9
H44A C44 H44B 108.3
O10 C45 C44 104.1(8)
O10 C45 H45A 110.9
C44 C45 H45A 110.9
O10 C45 H45B 110.9
C44 C45 H45B 110.9
H45A C45 H45B 108.9
C51 C46 C47 121.7(8)
C51 C46 O10 127.4(7)
C47 C46 O10 110.9(7)
C46 C47 C48 122.9(7)
C46 C47 H47 118.5
C48 C47 H47 118.5
C47 C48 C49 118.2(7)
C47 C48 C104 120.2(6)
C49 C48 C104 121.5(7)
C48 C49 C50 117.8(8)
C48 C49 H49 121.1
C50 C49 H49 121.1
C49 C50 C51 121.9(7)
C49 C50 H50 119.0
C51 C50 H50 119.0
C46 C51 C50 117.3(7)
C46 C51 H51 121.3
C50 C51 H51 121.3
N9 C52 C53 113.9(4)
N9 C52 H52A 108.8
C53 C52 H52A 108.8
N9 C52 H52B 108.8
C53 C52 H52B 108.8
H52A C52 H52B 107.7
O11 C53 N10 122.1(5)
O11 C53 C52 120.5(5)
N10 C53 C52 117.5(4)
N10 C54 C55 111.2(5)
N10 C54 H54A 109.4
C55 C54 H54A 109.4
N10 C54 H54B 109.4
C55 C54 H54B 109.4
H54A C54 H54B 108.0
N11 C55 C54 113.2(5)
N11 C55 H55A 108.9
C54 C55 H55A 108.9
N11 C55 H55B 108.9
C54 C55 H55B 108.9
H55A C55 H55B 107.8
N11 C56 C57 110.8(4)
N11 C56 H56A 109.5
C57 C56 H56A 109.5
N11 C56 H56B 109.5
C57 C56 H56B 109.5
H56A C56 H56B 108.1
N12 C57 C56 111.5(4)
N12 C57 H57A 109.3
C56 C57 H57A 109.3
N12 C57 H57B 109.3
C56 C57 H57B 109.3
H57A C57 H57B 108.0
O12 C58 N12 122.3(5)
O12 C58 C59 120.5(4)
N12 C58 C59 116.9(4)
N9 C59 C58 115.7(4)
N9 C59 H59A 108.4
C58 C59 H59A 108.4
N9 C59 H59B 108.4
C58 C59 H59B 108.4
H59A C59 H59B 107.4
N9 C60 C61 116.4(4)
N9 C60 H60A 108.2
C61 C60 H60A 108.2
N9 C60 H60B 108.2
C61 C60 H60B 108.2
H60A C60 H60B 107.3
C66 C61 C62 118.7(5)
C66 C61 C60 120.4(5)
C62 C61 C60 120.7(4)
C63 C62 C61 120.6(4)
C63 C62 H62 119.7
C61 C62 H62 119.7
O13 C63 C62 125.1(4)
O13 C63 C64 115.7(4)
C62 C63 C64 119.2(5)
C65 C64 C63 120.0(5)
C65 C64 H64 120.0
C63 C64 H64 120.0
C64 C65 C66 121.6(5)
C64 C65 H65 119.2
C66 C65 H65 119.2
C65 C66 C61 119.7(5)
C65 C66 H66 120.1
C61 C66 H66 120.1
O13 C67 C68 109.0(5)
O13 C67 H67A 109.9
C68 C67 H67A 109.9
O13 C67 H67B 109.9
C68 C67 H67B 109.9
H67A C67 H67B 108.3
O14 C68 C67 114.7(5)
O14 C68 H68A 108.6
C67 C68 H68A 108.6
O14 C68 H68B 108.6
C67 C68 H68B 108.6
H68A C68 H68B 107.6
O14 C69 C70 107.5(5)
O14 C69 H69A 110.2
C70 C69 H69A 110.2
O14 C69 H69B 110.2
C70 C69 H69B 110.2
H69A C69 H69B 108.5
O15 C70 C69 105.0(5)
O15 C70 H70A 110.8
C69 C70 H70A 110.8
O15 C70 H70B 110.8
C69 C70 H70B 110.8
H70A C70 H70B 108.8
O15 C71 C72 115.2(6)
O15 C71 C76 124.0(6)
C72 C71 C76 120.7(6)
C71 C72 C73 119.4(6)
C71 C72 H72 120.3
C73 C72 H72 120.3
C74 C73 C72 119.8(6)
C74 C73 C77 122.5(6)
C72 C73 C77 117.7(5)
C73 C74 C75 120.1(7)
C73 C74 H74 119.9
C75 C74 H74 119.9
C76 C75 C74 121.5(7)
C76 C75 H75 119.2
C74 C75 H75 119.2
C75 C76 C71 118.3(7)
C75 C76 H76 120.9
C71 C76 H76 120.9
N11 C77 C73 114.3(5)
N11 C77 H77A 108.7
C73 C77 H77A 108.7
N11 C77 H77B 108.7
C73 C77 H77B 108.7
H77A C77 H77B 107.6
N13 C78 C79 114.8(4)
N13 C78 H78A 108.6
C79 C78 H78A 108.6
N13 C78 H78B 108.6
C79 C78 H78B 108.6
H78A C78 H78B 107.5
O16 C79 N14 123.9(5)
O16 C79 C78 120.2(5)
N14 C79 C78 115.7(4)
N14 C80 C81 113.5(4)
N14 C80 H80A 108.9
C81 C80 H80A 108.9
N14 C80 H80B 108.9
C81 C80 H80B 108.9
H80A C80 H80B 107.7
N15 C81 C80 111.8(5)
N15 C81 H81A 109.3
C80 C81 H81A 109.3
N15 C81 H81B 109.3
C80 C81 H81B 109.3
H81A C81 H81B 107.9
N16 C82 C103 113.2(4)
N16 C82 H82A 108.9
C103 C82 H82A 108.9
N16 C82 H82B 108.9
C103 C82 H82B 108.9
H82A C82 H82B 107.8
O17 C83 N16 122.5(5)
O17 C83 C84 121.5(5)
N16 C83 C84 115.9(5)
N13 C84 C83 111.8(4)
N13 C84 H84A 109.3
C83 C84 H84A 109.3
N13 C84 H84B 109.3
C83 C84 H84B 109.3
H84A C84 H84B 107.9
N13 C85 C86 113.0(5)
N13 C85 H85A 109.0
C86 C85 H85A 109.0
N13 C85 H85B 109.0
C86 C85 H85B 109.0
H85A C85 H85B 107.8
C87 C86 C91 119.2(5)
C87 C86 C85 119.5(5)
C91 C86 C85 121.2(5)
C88 C87 C86 119.9(5)
C88 C87 H87 120.0
C86 C87 H87 120.0
C87 C88 O18 114.9(5)
C87 C88 C89 121.0(5)
O18 C88 C89 124.0(5)
C90 C89 C88 118.6(5)
C90 C89 H89 120.7
C88 C89 H89 120.7
C91 C90 C89 121.2(5)
C91 C90 H90 119.4
C89 C90 H90 119.4
C90 C91 C86 120.1(5)
C90 C91 H91 120.0
C86 C91 H91 120.0
O18 C92 C93 108.9(6)
O18 C92 H92A 109.9
C93 C92 H92A 109.9
O18 C92 H92B 109.9
C93 C92 H92B 109.9
H92A C92 H92B 108.3
O19 C93 C92 110.7(6)
O19 C93 H93A 109.5
C92 C93 H93A 109.5
O19 C93 H93B 109.5
C92 C93 H93B 109.5
H93A C93 H93B 108.1
O19 C94 C102 103.1(6)
O19 C94 H94A 111.1
C102 C94 H94A 111.1
O19 C94 H94B 111.1
C102 C94 H94B 111.1
H94A C94 H94B 109.1
O20 C95 C100 114.2(7)
O20 C95 C96 125.6(7)
C100 C95 C96 120.2(6)
C97 C96 C95 119.1(6)
C97 C96 H96 120.5
C95 C96 H96 120.5
C98 C97 C96 120.3(5)
C98 C97 C101 120.0(5)
C96 C97 C101 119.6(5)
C97 C98 C99 118.9(6)
C97 C98 H98 120.5
C99 C98 H98 120.5
C100 C99 C98 121.6(6)
C100 C99 H99 119.2
C98 C99 H99 119.2
C95 C100 C99 119.6(6)
C95 C100 H100 120.2
C99 C100 H100 120.2
N15 C101 C97 113.9(4)
N15 C101 H10C 108.8
C97 C101 H10C 108.8
N15 C101 H10D 108.8
C97 C101 H10D 108.8
H10C C101 H10D 107.7
O20 C102 C94 106.7(7)
O20 C102 H10E 110.4
C94 C102 H10E 110.4
O20 C102 H10F 110.4
C94 C102 H10F 110.4
H10E C102 H10F 108.6
N15 C103 C82 112.8(5)
N15 C103 H10G 109.0
C82 C103 H10G 109.0
N15 C103 H10H 109.0
C82 C103 H10H 109.0
H10G C103 H10H 107.8
C48 C104 N7 112.1(5)
C48 C104 H10A 109.2
N7 C104 H10A 109.2
C48 C104 H10B 109.2
N7 C104 H10B 109.2
H10A C104 H10B 107.9
C9 N1 C8 109.9(3)
C9 N1 C1 109.6(4)
C8 N1 C1 110.0(4)
C2 N2 C3 121.6(4)
C2 N2 H2N 120(4)
C3 N2 H2N 117(4)
C5 N3 C4 112.6(5)
C5 N3 C26 110.6(5)
C4 N3 C26 110.8(4)
C7 N4 C6 121.0(4)
C7 N4 H4N 111(3)
C6 N4 H4N 128(3)
C34 N5 C35 109.8(4)
C34 N5 C27 112.5(4)
C35 N5 C27 111.7(4)
C31 N7 C30 115.6(5)
C31 N7 C104 110.1(5)
C30 N7 C104 112.0(6)
C33 N8 C32 120.2(5)
C33 N8 H8N 123(4)
C32 N8 H8N 116(4)
C52 N9 C60 109.6(4)
C52 N9 C59 110.8(4)
C60 N9 C59 108.4(4)
C53 N10 C54 122.4(5)
C53 N10 H10N 110(3)
C54 N10 H10N 126(3)
C77 N11 C55 111.1(5)
C77 N11 C56 110.1(4)
C55 N11 C56 113.2(5)
C58 N12 C57 121.7(4)
C58 N12 H12N 125(4)
C57 N12 H12N 113(4)
C78 N13 C84 111.9(4)
C78 N13 C85 112.2(4)
C84 N13 C85 111.3(4)
C79 N14 C80 123.9(5)
C79 N14 H11N 123(5)
C80 N14 H11N 113(5)
C103 N15 C101 110.9(4)
C103 N15 C81 111.7(4)
C101 N15 C81 112.2(5)
C83 N16 C82 119.8(5)
C83 N16 H16N 120(3)
C82 N16 H16N 120(3)
C28 N6N C29 122.1(5)
C28 N6N H6N 119.0
C29 N6N H6N 119.0
C12 O3 C16 117.6(4)
C17 O4 C18 115.3(5)
C20 O5 C19 118.4(5)
C38 O8 C42 119.8(5)
C44 O9 C43 111.3(7)
C45 O10 C46 118.4(7)
C63 O13 C67 116.7(4)
C68 O14 C69 112.7(5)
C71 O15 C70 118.4(5)
C88 O18 C92 118.7(5)
C93 O19 C94 112.8(6)
C102 O20 C95 117.1(9)

loop_
_geom_bond_atom_site_label_1
_geom_bond_atom_site_label_2
_geom_bond_distance
C1 N1 1.476(6)
C1 C2 1.520(7)
C1 H1A 0.9900
C1 H1B 0.9900
C2 O1 1.228(6)
C2 N2 1.330(7)
C3 N2 1.445(7)
C3 C4 1.502(8)
C3 H3A 0.9900
C3 H3B 0.9900
C4 N3 1.471(7)
C4 H4A 0.9900
C4 H4B 0.9900
C5 N3 1.454(7)
C5 C6 1.535(8)
C5 H5A 0.9900
C5 H5B 0.9900
C6 N4 1.456(7)
C6 H6A 0.9900
C6 H6B 0.9900
C7 O2 1.250(6)
C7 N4 1.331(7)
C7 C8 1.495(7)
C8 N1 1.475(6)
C8 H8A 0.9900
C8 H8B 0.9900
C9 N1 1.475(6)
C9 C10 1.507(7)
C9 H9A 0.9900
C9 H9B 0.9900
C10 C15 1.384(7)
C10 C11 1.392(7)
C11 C12 1.388(7)
C11 H11 0.9500
C12 O3 1.387(7)
C12 C13 1.387(7)
C13 C14 1.358(8)
C13 H13 0.9500
C14 C15 1.398(7)
C14 H14 0.9500
C15 H15 0.9500
C16 O3 1.448(7)
C16 C17 1.515(9)
C16 H16A 0.9900
C16 H16B 0.9900
C17 O4 1.413(9)
C17 H17A 0.9900
C17 H17B 0.9900
C18 O4 1.419(9)
C18 C19 1.508(11)
C18 H18A 0.9900
C18 H18B 0.9900
C19 O5 1.461(7)
C19 H19A 0.9900
C19 H19B 0.9900
C20 O5 1.373(8)
C20 C25 1.387(10)
C20 C21 1.388(9)
C21 C22 1.389(9)
C21 H21 0.9500
C22 C23 1.380(10)
C22 C26 1.502(8)
C23 C24 1.400(12)
C23 H23 0.9500
C24 C25 1.337(12)
C24 H24 0.9500
C25 H25 0.9500
C26 N3 1.485(8)
C26 H26A 0.9900
C26 H26B 0.9900
C27 N5 1.482(6)
C27 C28 1.506(7)
C27 H27A 0.9900
C27 H27B 0.9900
C28 O6 1.243(6)
C28 N6N 1.353(7)
C29 N6N 1.474(7)
C29 C30 1.513(8)
C29 H29A 0.9900
C29 H29B 0.9900
C30 N7 1.470(8)
C30 H30A 0.9900
C30 H30B 0.9900
C31 N7 1.469(7)
C31 C32 1.522(9)
C31 H31A 0.9900
C31 H31B 0.9900
C32 N8 1.459(8)
C32 H32A 0.9900
C32 H32B 0.9900
C33 O7 1.238(6)
C33 N8 1.338(8)
C33 C34 1.525(8)
C34 N5 1.464(6)
C34 H34A 0.9900
C34 H34B 0.9900
C35 N5 1.471(7)
C35 C36 1.512(7)
C35 H35A 0.9900
C35 H35B 0.9900
C36 C37 1.386(7)
C36 C41 1.388(7)
C37 C38 1.374(7)
C37 H37 0.9500
C38 O8 1.374(7)
C38 C39 1.386(7)
C39 C40 1.385(8)
C39 H39 0.9500
C40 C41 1.400(8)
C40 H40 0.9500
C41 H41 0.9500
C42 O8 1.392(7)
C42 C43 1.541(11)
C42 H42A 0.9900
C42 H42B 0.9900
C43 O9 1.437(9)
C43 H43A 0.9900
C43 H43B 0.9900
C44 O9 1.412(8)
C44 C45 1.419(12)
C44 H44A 0.9900
C44 H44B 0.9900
C45 O10 1.366(10)
C45 H45A 0.9900
C45 H45B 0.9900
C46 C51 1.337(12)
C46 C47 1.348(9)
C46 O10 1.518(10)
C47 C48 1.374(9)
C47 H47 0.9500
C48 C49 1.392(9)
C48 C104 1.482(9)
C49 C50 1.403(13)
C49 H49 0.9500
C50 C51 1.410(14)
C50 H50 0.9500
C51 H51 0.9500
C52 N9 1.456(6)
C52 C53 1.507(7)
C52 H52A 0.9900
C52 H52B 0.9900
C53 O11 1.240(6)
C53 N10 1.343(7)
C54 N10 1.460(7)
C54 C55 1.504(9)
C54 H54A 0.9900
C54 H54B 0.9900
C55 N11 1.460(7)
C55 H55A 0.9900
C55 H55B 0.9900
C56 N11 1.467(7)
C56 C57 1.522(8)
C56 H56A 0.9900
C56 H56B 0.9900
C57 N12 1.452(6)
C57 H57A 0.9900
C57 H57B 0.9900
C58 O12 1.236(6)
C58 N12 1.337(7)
C58 C59 1.499(7)
C59 N9 1.486(6)
C59 H59A 0.9900
C59 H59B 0.9900
C60 N9 1.475(6)
C60 C61 1.497(7)
C60 H60A 0.9900
C60 H60B 0.9900
C61 C66 1.400(7)
C61 C62 1.411(7)
C62 C63 1.393(7)
C62 H62 0.9500
C63 O13 1.361(6)
C63 C64 1.404(7)
C64 C65 1.365(8)
C64 H64 0.9500
C65 C66 1.387(7)
C65 H65 0.9500
C66 H66 0.9500
C67 O13 1.455(7)
C67 C68 1.508(9)
C67 H67A 0.9900
C67 H67B 0.9900
C68 O14 1.414(9)
C68 H68A 0.9900
C68 H68B 0.9900
C69 O14 1.436(8)
C69 C70 1.552(10)
C69 H69A 0.9900
C69 H69B 0.9900
C70 O15 1.449(7)
C70 H70A 0.9900
C70 H70B 0.9900
C71 O15 1.357(8)
C71 C72 1.385(9)
C71 C76 1.426(10)
C72 C73 1.388(9)
C72 H72 0.9500
C73 C74 1.378(9)
C73 C77 1.518(8)
C74 C75 1.398(10)
C74 H74 0.9500
C75 C76 1.346(11)
C75 H75 0.9500
C76 H76 0.9500
C77 N11 1.455(8)
C77 H77A 0.9900
C77 H77B 0.9900
C78 N13 1.462(7)
C78 C79 1.523(7)
C78 H78A 0.9900
C78 H78B 0.9900
C79 O16 1.240(6)
C79 N14 1.320(7)
C80 N14 1.472(7)
C80 C81 1.501(8)
C80 H80A 0.9900
C80 H80B 0.9900
C81 N15 1.490(7)
C81 H81A 0.9900
C81 H81B 0.9900
C82 N16 1.453(7)
C82 C103 1.503(8)
C82 H82A 0.9900
C82 H82B 0.9900
C83 O17 1.235(6)
C83 N16 1.336(7)
C83 C84 1.523(8)
C84 N13 1.467(6)
C84 H84A 0.9900
C84 H84B 0.9900
C85 N13 1.471(7)
C85 C86 1.495(7)
C85 H85A 0.9900
C85 H85B 0.9900
C86 C87 1.382(8)
C86 C91 1.397(8)
C87 C88 1.368(8)
C87 H87 0.9500
C88 O18 1.384(7)
C88 C89 1.395(8)
C89 C90 1.371(9)
C89 H89 0.9500
C90 C91 1.366(8)
C90 H90 0.9500
C91 H91 0.9500
C92 O18 1.389(7)
C92 C93 1.516(10)
C92 H92A 0.9900
C92 H92B 0.9900
C93 O19 1.373(8)
C93 H93A 0.9900
C93 H93B 0.9900
C94 O19 1.445(8)
C94 C102 1.648(13)
C94 H94A 0.9900
C94 H94B 0.9900
C95 O20 1.348(8)
C95 C100 1.358(10)
C95 C96 1.413(9)
C96 C97 1.386(8)
C96 H96 0.9500
C97 C98 1.375(9)
C97 C101 1.520(8)
C98 C99 1.387(9)
C98 H98 0.9500
C99 C100 1.369(10)
C99 H99 0.9500
C100 H100 0.9500
C101 N15 1.452(7)
C101 H10C 0.9900
C101 H10D 0.9900
C102 O20 1.234(11)
C102 H10E 0.9900
C102 H10F 0.9900
C103 N15 1.450(7)
C103 H10G 0.9900
C103 H10H 0.9900
C104 N7 1.483(8)
C104 H10A 0.9900
C104 H10B 0.9900
N2 H2N 0.88(6)
N4 H4N 1.02(6)
N8 H8N 0.83(5)
N10 H10N 0.85(5)
N12 H12N 0.87(6)
N14 H11N 0.853(11)
N16 H16N 0.845(10)
N6N H6N 0.8800
